data_4029502
loop_
_publ_author_name
'Zhao, Baoguo'
'Du, Haifeng'
'Shi, Yian'

_publ_section_title
;
 Cu(I)-Catalyzed C--H \a-Amination of Aryl Ketones: Direct Synthesis of
 Imidazolinones
;
_journal_coden_ASTM JOCEAH
_journal_issue 11
_journal_name_full 'Journal of organic chemistry'
_journal_page_first 4411
_journal_page_last 4413
_journal_paper_doi 10.1021/jo9004553
_journal_volume 74
_journal_year 2009
_chemical_formula_sum 'C13 H16 N2 O'
_chemical_formula_weight 216.28
_space_group_IT_number 14
_symmetry_cell_setting monoclinic
_symmetry_space_group_name_Hall '-P 2yn'
_symmetry_space_group_name_H-M 'P 1 21/n 1'
_atom_sites_solution_hydrogens geom
_atom_sites_solution_primary direct
_atom_sites_solution_secondary difmap
_audit_creation_method SHELXL-97
_cell_angle_alpha 90.00
_cell_angle_beta 91.330(3)
_cell_angle_gamma 90.00
_cell_formula_units_Z 12
_cell_length_a 10.3603(5)
_cell_length_b 19.5772(9)
_cell_length_c 18.0785(8)
_cell_measurement_reflns_used 9048
_cell_measurement_temperature 120(2)
_cell_measurement_theta_max 30.18
_cell_measurement_theta_min 2.22
_cell_volume 3665.8(3)
_computing_cell_refinement 'APEX2 (Bruker, 2009)'
_computing_data_collection 'APEX2 (Bruker, 2009)'
_computing_data_reduction 'APEX2 (Bruker, 2009)'
_computing_molecular_graphics 'APEX2 (Bruker, 2009)'
_computing_publication_material 'APEX2 (Bruker, 2009)'
_computing_structure_refinement 'XL (Sheldrick, 2008)'
_computing_structure_solution 'XS (Sheldrick, 2008)'
_diffrn_ambient_temperature 120(2)
_diffrn_measured_fraction_theta_full 0.999
_diffrn_measured_fraction_theta_max 0.999
_diffrn_measurement_device_type 'CCD area detector'
_diffrn_measurement_method 'phi and omega scans'
_diffrn_radiation_monochromator graphite
_diffrn_radiation_source 'fine-focus sealed tube'
_diffrn_radiation_type MoK\a
_diffrn_radiation_wavelength 0.71073
_diffrn_reflns_av_R_equivalents 0.0674
_diffrn_reflns_av_sigmaI/netI 0.0828
_diffrn_reflns_limit_h_max 17
_diffrn_reflns_limit_h_min -17
_diffrn_reflns_limit_k_max 32
_diffrn_reflns_limit_k_min -32
_diffrn_reflns_limit_l_max 30
_diffrn_reflns_limit_l_min -30
_diffrn_reflns_number 75621
_diffrn_reflns_theta_full 36.32
_diffrn_reflns_theta_max 36.32
_diffrn_reflns_theta_min 2.08
_exptl_absorpt_coefficient_mu 0.076
_exptl_absorpt_correction_T_max 0.9878
_exptl_absorpt_correction_T_min 0.9699
_exptl_absorpt_correction_type multi-scan
_exptl_absorpt_process_details 'Sheldrick, G. M. (2008) SADABS. University of G\"ottingen, Germany.'
_exptl_crystal_colour colorless
_exptl_crystal_density_diffrn 1.176
_exptl_crystal_density_meas ?
_exptl_crystal_density_method 'not measured'
_exptl_crystal_description ROD
_exptl_crystal_F_000 1392
_exptl_crystal_size_max 0.41
_exptl_crystal_size_mid 0.20
_exptl_crystal_size_min 0.16
_refine_diff_density_max 0.337
_refine_diff_density_min -0.301
_refine_diff_density_rms 0.051
_refine_ls_goodness_of_fit_ref 1.000
_refine_ls_hydrogen_treatment constr
_refine_ls_matrix_type full
_refine_ls_number_parameters 433
_refine_ls_number_reflns 17760
_refine_ls_number_restraints 0
_refine_ls_restrained_S_all 1.000
_refine_ls_R_factor_all 0.1378
_refine_ls_R_factor_gt 0.0586
_refine_ls_shift/su_max 0.001
_refine_ls_shift/su_mean 0.000
_refine_ls_structure_factor_coef Fsqd
_refine_ls_weighting_details 'calc w=1/[\s^2^(Fo^2^)+(0.0620P)^2^+0.2158P] where P=(Fo^2^+2Fc^2^)/3'
_refine_ls_weighting_scheme calc
_refine_ls_wR_factor_gt 0.1255
_refine_ls_wR_factor_ref 0.1554
_reflns_number_gt 8924
_reflns_number_total 17760
_reflns_threshold_expression >2sigma(I)
_cod_duplicate_entry 4024564
_cod_data_source_file jo9004553_si_003.cif
_cod_data_source_block ys191r_0m
_cod_depositor_comments
;
The following automatic conversions were performed:

'_symmetry_cell_setting' value 'Monoclinic' changed to 'monoclinic'
according to
/usr/data/users/saulius/automatic-downloads/retrospective/ACS/lib/dictionaries/cif_core.dic
dictionary named 'cif_core.dic' version 2.4.2 from 2011-04-26.

Automatic conversion script
Id: cif_fix_values 2281 2013-09-26 08:29:07Z andrius 

The following automatic conversions were performed:

'_exptl_crystal_density_meas' value 'not measured' was changed to '?'
- the value is perceived as not measured.

Automatic conversion script
Id: cif_fix_values 3008 2015-01-20 13:52:24Z robertas 
;
_cod_original_sg_symbol_H-M P2(1)/n
_cod_database_code 4029502

loop_
_symmetry_equiv_pos_as_xyz
'x, y, z'
'-x+1/2, y+1/2, -z+1/2'
'-x, -y, -z'
'x-1/2, -y-1/2, z-1/2'

loop_
_atom_site_label
_atom_site_type_symbol
_atom_site_fract_x
_atom_site_fract_y
_atom_site_fract_z
_atom_site_U_iso_or_equiv
_atom_site_adp_type
_atom_site_occupancy
_atom_site_symmetry_multiplicity
_atom_site_calc_flag
_atom_site_refinement_flags
O1 O 0.10299(8) 0.54948(4) 0.56543(5) 0.02910(19) Uani 1 1 d .
O2 O 0.87180(8) 0.13871(5) 0.27940(5) 0.0337(2) Uani 1 1 d .
O3 O 0.20765(8) 1.09496(4) 0.24416(4) 0.02663(18) Uani 1 1 d .
N1 N 0.29342(9) 0.48468(5) 0.57513(5) 0.02177(18) Uani 1 1 d .
N2 N 0.13546(9) 0.44585(5) 0.50479(5) 0.02408(19) Uani 1 1 d .
H2A H 0.0603 0.4420 0.4815 0.029 Uiso 1 1 calc R
N3 N 0.81659(9) 0.21906(5) 0.18732(5) 0.0249(2) Uani 1 1 d .
N4 N 1.01410(9) 0.17999(5) 0.19181(5) 0.0254(2) Uani 1 1 d .
H4B H 1.0837 0.1570 0.2053 0.031 Uiso 1 1 calc R
N5 N 0.24324(10) 0.99052(5) 0.30474(6) 0.0277(2) Uani 1 1 d .
N6 N 0.06000(9) 1.04265(5) 0.32130(5) 0.02338(19) Uani 1 1 d .
H6A H -0.0028 1.0729 0.3183 0.028 Uiso 1 1 calc R
C1 C 0.11769(12) 0.32326(6) 0.41060(6) 0.0276(2) Uani 1 1 d .
H1A H 0.0420 0.3501 0.4159 0.033 Uiso 1 1 calc R
C2 C 0.11717(13) 0.26912(6) 0.36132(7) 0.0337(3) Uani 1 1 d .
H2B H 0.0411 0.2594 0.3329 0.040 Uiso 1 1 calc R
C3 C 0.22573(13) 0.22902(6) 0.35281(7) 0.0337(3) Uani 1 1 d .
H3A H 0.2251 0.1926 0.3181 0.040 Uiso 1 1 calc R
C4 C 0.33570(12) 0.24272(6) 0.39561(7) 0.0293(3) Uani 1 1 d .
H4A H 0.4101 0.2148 0.3910 0.035 Uiso 1 1 calc R
C5 C 0.33767(11) 0.29675(6) 0.44502(6) 0.0250(2) Uani 1 1 d .
H5A H 0.4134 0.3055 0.4741 0.030 Uiso 1 1 calc R
C6 C 0.22908(11) 0.33874(5) 0.45262(6) 0.0220(2) Uani 1 1 d .
C7 C 0.23570(10) 0.39874(5) 0.50051(6) 0.0216(2) Uani 1 1 d .
C8 C 0.33241(10) 0.42273(5) 0.54490(6) 0.0214(2) Uani 1 1 d .
H8A H 0.4132 0.4010 0.5539 0.026 Uiso 1 1 calc R
C9 C 0.50776(11) 0.50442(6) 0.63179(7) 0.0293(3) Uani 1 1 d .
H9A H 0.5471 0.5029 0.5830 0.044 Uiso 1 1 calc R
H9B H 0.5061 0.4583 0.6529 0.044 Uiso 1 1 calc R
H9C H 0.5585 0.5346 0.6645 0.044 Uiso 1 1 calc R
C10 C 0.30743(12) 0.53445(7) 0.69934(6) 0.0300(3) Uani 1 1 d .
H10A H 0.3066 0.4886 0.7211 0.045 Uiso 1 1 calc R
H10B H 0.2186 0.5512 0.6935 0.045 Uiso 1 1 calc R
H10C H 0.3567 0.5654 0.7319 0.045 Uiso 1 1 calc R
C11 C 0.37366(12) 0.60218(6) 0.58794(7) 0.0282(2) Uani 1 1 d .
H11A H 0.4148 0.5989 0.5398 0.042 Uiso 1 1 calc R
H11B H 0.4231 0.6336 0.6199 0.042 Uiso 1 1 calc R
H11C H 0.2853 0.6194 0.5811 0.042 Uiso 1 1 calc R
C12 C 0.37021(10) 0.53160(6) 0.62381(6) 0.0225(2) Uani 1 1 d .
C13 C 0.16992(11) 0.49858(6) 0.54991(6) 0.0233(2) Uani 1 1 d .
C14 C 1.22800(12) 0.20071(7) 0.08828(7) 0.0337(3) Uani 1 1 d .
H14A H 1.2366 0.1651 0.1238 0.040 Uiso 1 1 calc R
C15 C 1.32747(13) 0.21359(8) 0.03980(8) 0.0409(3) Uani 1 1 d .
H15A H 1.4034 0.1864 0.0423 0.049 Uiso 1 1 calc R
C16 C 1.31723(14) 0.26531(8) -0.01193(8) 0.0408(3) Uani 1 1 d .
H16A H 1.3854 0.2737 -0.0450 0.049 Uiso 1 1 calc R
C17 C 1.20635(14) 0.30488(7) -0.01505(7) 0.0385(3) Uani 1 1 d .
H17A H 1.1988 0.3407 -0.0503 0.046 Uiso 1 1 calc R
C18 C 1.10689(13) 0.29261(6) 0.03263(7) 0.0323(3) Uani 1 1 d .
H18A H 1.0316 0.3202 0.0299 0.039 Uiso 1 1 calc R
C19 C 1.11544(11) 0.24010(6) 0.08489(6) 0.0268(2) Uani 1 1 d .
C20 C 1.00755(11) 0.22624(6) 0.13318(6) 0.0243(2) Uani 1 1 d .
C21 C 0.88478(12) 0.24987(6) 0.13093(6) 0.0257(2) Uani 1 1 d .
H21A H 0.8507 0.2822 0.0965 0.031 Uiso 1 1 calc R
C22 C 0.62025(13) 0.28127(7) 0.15132(8) 0.0409(3) Uani 1 1 d .
H22A H 0.6276 0.2661 0.0999 0.061 Uiso 1 1 calc R
H22B H 0.6675 0.3242 0.1584 0.061 Uiso 1 1 calc R
H22C H 0.5291 0.2883 0.1624 0.061 Uiso 1 1 calc R
C23 C 0.60979(13) 0.15928(7) 0.18886(9) 0.0429(3) Uani 1 1 d .
H23A H 0.6199 0.1459 0.1371 0.064 Uiso 1 1 calc R
H23B H 0.5178 0.1637 0.1993 0.064 Uiso 1 1 calc R
H23C H 0.6485 0.1244 0.2212 0.064 Uiso 1 1 calc R
C24 C 0.66462(16) 0.25137(9) 0.28260(8) 0.0520(4) Uani 1 1 d .
H24A H 0.7093 0.2952 0.2891 0.078 Uiso 1 1 calc R
H24B H 0.7036 0.2174 0.3161 0.078 Uiso 1 1 calc R
H24C H 0.5732 0.2570 0.2939 0.078 Uiso 1 1 calc R
C25 C 0.67682(12) 0.22737(6) 0.20278(6) 0.0294(3) Uani 1 1 d .
C26 C 0.89844(12) 0.17529(6) 0.22513(6) 0.0261(2) Uani 1 1 d .
C27 C -0.16849(12) 0.99843(7) 0.40638(7) 0.0347(3) Uani 1 1 d .
H27A H -0.1805 1.0354 0.3729 0.042 Uiso 1 1 calc R
C28 C -0.26850(14) 0.97885(8) 0.45191(8) 0.0432(3) Uani 1 1 d .
H28A H -0.3481 1.0029 0.4497 0.052 Uiso 1 1 calc R
C29 C -0.25291(14) 0.92462(8) 0.50034(7) 0.0395(3) Uani 1 1 d .
H29A H -0.3220 0.9110 0.5307 0.047 Uiso 1 1 calc R
C30 C -0.13664(14) 0.89046(7) 0.50429(7) 0.0360(3) Uani 1 1 d .
H30A H -0.1253 0.8533 0.5376 0.043 Uiso 1 1 calc R
C31 C -0.03658(13) 0.91023(6) 0.45985(7) 0.0306(3) Uani 1 1 d .
H31A H 0.0435 0.8867 0.4635 0.037 Uiso 1 1 calc R
C32 C -0.05066(11) 0.96398(6) 0.40978(6) 0.0252(2) Uani 1 1 d .
C33 C 0.05672(11) 0.98294(6) 0.36331(6) 0.0240(2) Uani 1 1 d .
C34 C 0.17031(12) 0.95110(6) 0.35267(7) 0.0297(3) Uani 1 1 d .
H34A H 0.1963 0.9089 0.3742 0.036 Uiso 1 1 calc R
C35 C 0.41984(17) 0.90683(9) 0.30628(12) 0.0639(5) Uani 1 1 d .
H35A H 0.3630 0.8721 0.2841 0.096 Uiso 1 1 calc R
H35B H 0.4153 0.9045 0.3603 0.096 Uiso 1 1 calc R
H35C H 0.5088 0.8986 0.2914 0.096 Uiso 1 1 calc R
C36 C 0.37912(15) 0.97985(8) 0.19569(8) 0.0474(4) Uani 1 1 d .
H36A H 0.3230 0.9439 0.1751 0.071 Uiso 1 1 calc R
H36B H 0.4676 0.9727 0.1793 0.071 Uiso 1 1 calc R
H36C H 0.3482 1.0245 0.1785 0.071 Uiso 1 1 calc R
C37 C 0.46405(13) 1.03212(9) 0.31411(8) 0.0455(4) Uani 1 1 d .
H37A H 0.4354 1.0772 0.2969 0.068 Uiso 1 1 calc R
H37B H 0.5532 1.0243 0.2993 0.068 Uiso 1 1 calc R
H37C H 0.4596 1.0300 0.3682 0.068 Uiso 1 1 calc R
C38 C 0.37693(12) 0.97735(7) 0.27998(7) 0.0342(3) Uani 1 1 d .
C39 C 0.17340(11) 1.04761(6) 0.28585(6) 0.0232(2) Uani 1 1 d .

loop_
_atom_site_aniso_label
_atom_site_aniso_U_11
_atom_site_aniso_U_22
_atom_site_aniso_U_33
_atom_site_aniso_U_23
_atom_site_aniso_U_13
_atom_site_aniso_U_12
O1 0.0228(4) 0.0303(4) 0.0340(4) -0.0100(4) -0.0050(3) 0.0061(3)
O2 0.0344(5) 0.0361(5) 0.0307(4) 0.0113(4) 0.0035(4) 0.0092(4)
O3 0.0282(4) 0.0236(4) 0.0280(4) 0.0019(3) -0.0003(3) 0.0019(3)
N1 0.0199(4) 0.0227(4) 0.0225(4) -0.0025(3) -0.0033(3) 0.0015(4)
N2 0.0201(4) 0.0260(5) 0.0260(4) -0.0054(4) -0.0046(3) 0.0026(4)
N3 0.0266(5) 0.0235(5) 0.0247(4) 0.0024(4) 0.0013(4) 0.0041(4)
N4 0.0253(5) 0.0252(5) 0.0256(4) 0.0012(4) -0.0023(4) 0.0034(4)
N5 0.0254(5) 0.0250(5) 0.0328(5) 0.0040(4) 0.0012(4) 0.0051(4)
N6 0.0241(5) 0.0222(4) 0.0238(4) -0.0002(4) -0.0025(4) 0.0037(4)
C1 0.0282(6) 0.0246(6) 0.0296(6) -0.0013(5) -0.0034(5) -0.0003(5)
C2 0.0389(7) 0.0286(6) 0.0333(6) -0.0047(5) -0.0077(5) -0.0035(5)
C3 0.0466(8) 0.0244(6) 0.0300(6) -0.0056(5) 0.0012(5) -0.0039(5)
C4 0.0342(7) 0.0234(6) 0.0306(6) -0.0007(5) 0.0063(5) 0.0020(5)
C5 0.0264(6) 0.0233(5) 0.0254(5) 0.0004(4) 0.0021(4) -0.0001(4)
C6 0.0260(5) 0.0201(5) 0.0200(5) 0.0014(4) 0.0017(4) -0.0012(4)
C7 0.0212(5) 0.0224(5) 0.0211(5) 0.0006(4) -0.0001(4) 0.0011(4)
C8 0.0205(5) 0.0211(5) 0.0225(5) 0.0005(4) 0.0000(4) 0.0024(4)
C9 0.0248(6) 0.0291(6) 0.0338(6) -0.0025(5) -0.0079(5) 0.0006(5)
C10 0.0311(6) 0.0358(7) 0.0231(5) -0.0025(5) -0.0012(4) -0.0031(5)
C11 0.0277(6) 0.0246(6) 0.0323(6) 0.0008(5) -0.0006(5) -0.0005(5)
C12 0.0212(5) 0.0234(5) 0.0228(5) -0.0007(4) -0.0038(4) -0.0010(4)
C13 0.0209(5) 0.0260(5) 0.0228(5) -0.0028(4) -0.0027(4) 0.0009(4)
C14 0.0300(6) 0.0393(7) 0.0316(6) -0.0027(5) -0.0017(5) -0.0023(5)
C15 0.0300(7) 0.0523(9) 0.0403(7) -0.0080(7) 0.0011(6) -0.0044(6)
C16 0.0364(7) 0.0504(8) 0.0359(7) -0.0092(6) 0.0068(6) -0.0170(6)
C17 0.0472(8) 0.0360(7) 0.0324(6) -0.0026(5) 0.0035(6) -0.0149(6)
C18 0.0370(7) 0.0289(6) 0.0308(6) -0.0014(5) 0.0006(5) -0.0067(5)
C19 0.0292(6) 0.0266(6) 0.0244(5) -0.0056(4) -0.0024(4) -0.0060(5)
C20 0.0294(6) 0.0207(5) 0.0227(5) -0.0026(4) -0.0027(4) -0.0017(4)
C21 0.0308(6) 0.0223(5) 0.0240(5) 0.0014(4) -0.0010(4) 0.0008(5)
C22 0.0345(7) 0.0408(8) 0.0473(8) 0.0129(6) 0.0022(6) 0.0129(6)
C23 0.0293(7) 0.0377(8) 0.0620(9) 0.0086(7) 0.0063(6) 0.0024(6)
C24 0.0544(10) 0.0677(11) 0.0342(7) -0.0051(7) 0.0093(6) 0.0259(8)
C25 0.0290(6) 0.0308(6) 0.0286(6) 0.0028(5) 0.0053(5) 0.0095(5)
C26 0.0299(6) 0.0240(5) 0.0243(5) 0.0001(4) -0.0012(4) 0.0044(5)
C27 0.0306(6) 0.0448(8) 0.0287(6) 0.0062(5) -0.0013(5) 0.0021(6)
C28 0.0296(7) 0.0642(10) 0.0358(7) 0.0050(7) 0.0022(5) 0.0039(7)
C29 0.0394(8) 0.0513(8) 0.0282(6) -0.0027(6) 0.0070(5) -0.0091(7)
C30 0.0482(8) 0.0320(7) 0.0280(6) -0.0007(5) 0.0029(5) -0.0055(6)
C31 0.0380(7) 0.0257(6) 0.0282(6) 0.0002(5) 0.0004(5) -0.0014(5)
C32 0.0287(6) 0.0260(5) 0.0207(5) -0.0038(4) -0.0036(4) -0.0027(5)
C33 0.0275(6) 0.0221(5) 0.0222(5) -0.0003(4) -0.0046(4) -0.0012(4)
C34 0.0314(6) 0.0248(6) 0.0330(6) 0.0058(5) -0.0007(5) 0.0033(5)
C35 0.0491(10) 0.0523(10) 0.0915(13) 0.0323(9) 0.0265(9) 0.0280(8)
C36 0.0480(9) 0.0550(9) 0.0394(8) -0.0064(7) 0.0092(6) 0.0184(7)
C37 0.0262(7) 0.0660(10) 0.0442(8) 0.0061(7) 0.0001(6) 0.0010(7)
C38 0.0290(6) 0.0342(7) 0.0395(7) 0.0081(5) 0.0068(5) 0.0107(5)
C39 0.0250(5) 0.0216(5) 0.0228(5) -0.0027(4) -0.0043(4) 0.0011(4)

loop_
_atom_type_symbol
_atom_type_description
_atom_type_scat_dispersion_real
_atom_type_scat_dispersion_imag
_atom_type_scat_source
C C 0.0033 0.0016 'International Tables Vol C Tables 4.2.6.8 and 6.1.1.4'
H H 0.0000 0.0000 'International Tables Vol C Tables 4.2.6.8 and 6.1.1.4'
N N 0.0061 0.0033 'International Tables Vol C Tables 4.2.6.8 and 6.1.1.4'
O O 0.0106 0.0060 'International Tables Vol C Tables 4.2.6.8 and 6.1.1.4'

loop_
_geom_angle_atom_site_label_1
_geom_angle_atom_site_label_2
_geom_angle_atom_site_label_3
_geom_angle
C13 N1 C8 108.54(9)
C13 N1 C12 123.63(9)
C8 N1 C12 127.77(9)
C13 N2 C7 110.53(9)
C26 N3 C21 108.44(10)
C26 N3 C25 124.41(10)
C21 N3 C25 127.04(9)
C26 N4 C20 110.71(9)
C39 N5 C34 108.39(10)
C39 N5 C38 123.78(10)
C34 N5 C38 127.75(10)
C39 N6 C33 110.49(9)
C2 C1 C6 120.38(11)
C3 C2 C1 121.00(11)
C2 C3 C4 119.17(11)
C5 C4 C3 120.45(12)
C4 C5 C6 120.73(11)
C1 C6 C5 118.23(10)
C1 C6 C7 121.51(10)
C5 C6 C7 120.19(10)
C8 C7 N2 106.27(9)
C8 C7 C6 130.91(10)
N2 C7 C6 122.75(9)
C7 C8 N1 108.49(9)
N1 C12 C9 109.02(9)
N1 C12 C10 108.55(9)
C9 C12 C10 110.16(9)
N1 C12 C11 108.94(9)
C9 C12 C11 108.95(10)
C10 C12 C11 111.18(10)
O1 C13 N2 126.98(10)
O1 C13 N1 126.87(10)
N2 C13 N1 106.16(9)
C15 C14 C19 120.11(13)
C16 C15 C14 120.87(13)
C15 C16 C17 119.23(13)
C18 C17 C16 120.51(13)
C17 C18 C19 120.92(13)
C18 C19 C14 118.36(12)
C18 C19 C20 120.24(11)
C14 C19 C20 121.38(11)
C21 C20 N4 105.90(10)
C21 C20 C19 130.60(11)
N4 C20 C19 123.43(10)
C20 C21 N3 108.83(10)
N3 C25 C22 108.93(10)
N3 C25 C23 108.37(10)
C22 C25 C23 109.87(11)
N3 C25 C24 108.26(10)
C22 C25 C24 109.07(11)
C23 C25 C24 112.26(12)
O2 C26 N4 126.90(11)
O2 C26 N3 126.98(11)
N4 C26 N3 106.12(10)
C28 C27 C32 120.22(12)
C29 C28 C27 120.54(13)
C30 C29 C28 119.63(13)
C29 C30 C31 120.05(12)
C30 C31 C32 121.37(12)
C31 C32 C27 118.18(11)
C31 C32 C33 119.80(11)
C27 C32 C33 122.03(11)
C34 C33 N6 106.09(10)
C34 C33 C32 130.11(11)
N6 C33 C32 123.77(10)
C33 C34 N5 108.64(10)
N5 C38 C37 107.65(11)
N5 C38 C35 109.27(11)
C37 C38 C35 110.23(13)
N5 C38 C36 109.30(11)
C37 C38 C36 111.09(12)
C35 C38 C36 109.27(13)
O3 C39 N6 126.82(10)
O3 C39 N5 126.79(11)
N6 C39 N5 106.39(10)

loop_
_geom_bond_atom_site_label_1
_geom_bond_atom_site_label_2
_geom_bond_distance
O1 C13 1.2498(14)
O2 C26 1.2507(14)
O3 C39 1.2512(14)
N1 C13 1.3754(14)
N1 C8 1.3939(14)
N1 C12 1.4896(14)
N2 C13 1.3583(14)
N2 C7 1.3924(14)
N3 C26 1.3761(14)
N3 C21 1.3913(15)
N3 C25 1.4900(15)
N4 C26 1.3566(15)
N4 C20 1.3946(14)
N5 C39 1.3704(14)
N5 C34 1.3956(16)
N5 C38 1.4880(16)
N6 C39 1.3549(15)
N6 C33 1.3948(14)
C1 C2 1.3846(17)
C1 C6 1.4000(15)
C2 C3 1.3831(19)
C3 C4 1.3883(18)
C4 C5 1.3844(16)
C5 C6 1.4026(16)
C6 C7 1.4599(15)
C7 C8 1.3532(15)
C9 C12 1.5249(16)
C10 C12 1.5271(16)
C11 C12 1.5271(16)
C14 C15 1.3913(19)
C14 C19 1.3983(18)
C15 C16 1.381(2)
C16 C17 1.386(2)
C17 C18 1.3798(18)
C18 C19 1.3975(17)
C19 C20 1.4596(17)
C20 C21 1.3531(17)
C22 C25 1.5157(17)
C23 C25 1.5214(19)
C24 C25 1.5255(18)
C27 C28 1.3920(19)
C27 C32 1.3949(18)
C28 C29 1.383(2)
C29 C30 1.378(2)
C30 C31 1.3815(19)
C31 C32 1.3935(17)
C32 C33 1.4576(17)
C33 C34 1.3495(17)
C35 C38 1.5232(19)
C36 C38 1.5253(19)
C37 C38 1.523(2)
